data_2310503
loop_
_publ_author_name
'Ueki, T.'
'Zalkin, A.'
'Templeton, D.H.'

_publ_section_title
;
 Crystal Structure of Thorium Nitrate Pentahydrate by X-ray Diffraction
;
_journal_name_full 'Acta Crystallographica (1,1948-23,1967)'
_journal_page_first 836
_journal_page_last 841
_journal_volume 20
_journal_year 1966
_chemical_formula_sum 'H10 N4 O17 Th'
_chemical_name_systematic 'Th (N O3)4 (H2 O)5'
_space_group_IT_number 43
_symmetry_space_group_name_Hall 'F 2 -2d'
_symmetry_space_group_name_H-M 'F d d 2'
_cell_angle_alpha 90
_cell_angle_beta 90
_cell_angle_gamma 90
_cell_formula_units_Z 8
_cell_length_a 11.182
_cell_length_b 22.873
_cell_length_c 10.573
_cell_volume 2704.213
_citation_journal_id_ASTM ACCRA9
_cod_data_source_file Ueki_ACCRA9_1966_1094.cif
_cod_data_source_block H10N4O17Th1
_cod_original_formula_sum 'H10 N4 O17 Th1'
_cod_database_code 2310503

loop_
_symmetry_equiv_pos_as_xyz
x,y,z
-x,-y,z
-x+1/4,y+1/4,z+1/4
x+3/4,-y+3/4,z+1/4
x,y+1/2,z+1/2
-x,-y+1/2,z+1/2
-x+1/4,y+3/4,z+3/4
x+3/4,-y+5/4,z+3/4
x+1/2,y,z+1/2
-x+1/2,-y,z+1/2
-x+3/4,y+1/4,z+3/4
x+5/4,-y+3/4,z+3/4
x+1/2,y+1/2,z
-x+1/2,-y+1/2,z
-x+3/4,y+3/4,z+1/4
x+5/4,-y+5/4,z+1/4

loop_
_atom_site_label
_atom_site_type_symbol
_atom_site_fract_x
_atom_site_fract_y
_atom_site_fract_z
_atom_site_occupancy
_atom_site_U_iso_or_equiv
O1 O-2 0 0 0.2277 1 0.0
O7 O-2 0.1318 0.0551 0.8381 1 0.0
O3 O-2 0.0457 0.0892 0.3934 1 0.0
O5 O-2 0.197 0.0453 0.0915 1 0.0
N2 N+5 0.0471 0.0772 0.7741 1 0.0
H4 H+1 -0.05 0.11 0.41 1 0.0
O8 O-2 -0.0579 0.0631 0.8076 1 0.0
Th1 Th+4 0 0 0 1 0.0
H3 H+1 0.31 0.13 0.31 1 0.0
N1 N+5 0.2651 0.0046 0.0508 1 0.0
O6 O-2 0.3733 0.0093 0.0538 1 0.0
H2 H+1 0.17 0.14 0.34 1 0.0
O2 O-2 0.2458 0.1459 0.3156 1 0.0
O9 O-2 0.0677 0.1066 0.6787 1 0.0
H5 H+1 0.1 0.07 0.49 1 0.0
O4 O-2 0.2094 -0.0381 0.0025 1 0.0
H1 H+1 0.05 0.04 0.25 1 0.0
